data_4316379
loop_
_publ_author_name
'Joaqu\'in Sanchiz'
'Jorge Pas\'an'
'Oscar Fabelo'
'Francesc Lloret'
'Miguel Julve'
'Catalina Ruiz-P\'erez'

_publ_contact_author_address
;
 Laboratorio de Rayos X y Materiales Moleculares
 Dpto. F\'isica Fundamental II. Facultad de F\'isica
 Universidad de La Laguna
 E-38204. La Laguna. Tenerife
 Spain
;
_publ_contact_author_email caruiz@ull.es
_publ_contact_author_name 'Professor Catalina Ruiz-P\'erez'
_publ_section_title
;
 [Cu3(Hmesox)3]3-: a Precursor for the Rational Design of Chiral
 Molecule-Based Magnets (H4mesox = 2-dihydroxymalonic acid)
;
_journal_name_full 'Inorganic Chemistry'
_journal_page_first 7880
_journal_page_last 7889
_journal_paper_doi 10.1021/ic100786j
_journal_volume 49
_journal_year 2010
_chemical_formula_sum 'C9 H13 Cu3 K3 O23'
_chemical_formula_weight 797.03
_chemical_name_systematic
;
 ?
;
_space_group_IT_number 14
_symmetry_cell_setting monoclinic
_symmetry_space_group_name_Hall '-P 2ybc'
_symmetry_space_group_name_H-M 'P 1 21/c 1'
_atom_sites_solution_hydrogens geom
_atom_sites_solution_primary direct
_atom_sites_solution_secondary difmap
_audit_creation_method SHELXL-97
_cell_angle_alpha 90.0
_cell_angle_beta 94.315(7)
_cell_angle_gamma 90.0
_cell_formula_units_Z 4
_cell_length_a 7.8804(10)
_cell_length_b 24.870(4)
_cell_length_c 10.8961(5)
_cell_measurement_temperature 293(2)
_cell_volume 2129.4(4)
_computing_cell_refinement 'Dirax/lsq (Duisenberg & Schreurs, 1989-2000)'
_computing_data_collection 'Collect (Nonius BV, 1997-2000)'
_computing_data_reduction 'EvalCCD (Duisenberg & Schreurs 1990-2000)'
_computing_molecular_graphics CRYSTALMAKER
_computing_publication_material 'PARST97 (Nardelli, 1997)'
_computing_structure_refinement 'SHELXL-97 (Sheldrick, 1997)'
_computing_structure_solution 'SHELXS-97 (Sheldrick, 1997)'
_diffrn_ambient_temperature 293(2)
_diffrn_detector 'CCD plate'
_diffrn_detector_area_resol_mean 9
_diffrn_measured_fraction_theta_full 0.949
_diffrn_measured_fraction_theta_max 0.949
_diffrn_measurement_device '95mm CCD camera on \k-goniostat'
_diffrn_measurement_device_type KappaCCD
_diffrn_measurement_method 'CCD rotation images, thick slices'
_diffrn_radiation_monochromator 'horizonally mounted graphite crystal'
_diffrn_radiation_probe x-ray
_diffrn_radiation_source 'fine-focus sealed tube'
_diffrn_radiation_type MoK\a
_diffrn_radiation_wavelength 0.71073
_diffrn_reflns_av_R_equivalents 0.0216
_diffrn_reflns_av_sigmaI/netI 0.0288
_diffrn_reflns_limit_h_max 5
_diffrn_reflns_limit_h_min -10
_diffrn_reflns_limit_k_max 32
_diffrn_reflns_limit_k_min -29
_diffrn_reflns_limit_l_max 13
_diffrn_reflns_limit_l_min -14
_diffrn_reflns_number 12804
_diffrn_reflns_theta_full 27.50
_diffrn_reflns_theta_max 27.50
_diffrn_reflns_theta_min 4.50
_diffrn_source 'Enraf Nonius FR590'
_exptl_absorpt_coefficient_mu 3.671
_exptl_absorpt_correction_T_max 0.527
_exptl_absorpt_correction_T_min 0.384
_exptl_absorpt_correction_type empirical
_exptl_absorpt_process_details sadabs
_exptl_crystal_colour Blue
_exptl_crystal_density_diffrn 2.455
_exptl_crystal_density_method 'not measured'
_exptl_crystal_description Prisms
_exptl_crystal_F_000 1540
_exptl_crystal_size_max 0.28
_exptl_crystal_size_mid 0.28
_exptl_crystal_size_min 0.18
_refine_diff_density_max 1.558
_refine_diff_density_min -0.761
_refine_diff_density_rms 0.113
_refine_ls_extinction_method none
_refine_ls_goodness_of_fit_ref 1.092
_refine_ls_hydrogen_treatment mixed
_refine_ls_matrix_type full
_refine_ls_number_parameters 355
_refine_ls_number_reflns 4634
_refine_ls_number_restraints 0
_refine_ls_restrained_S_all 1.092
_refine_ls_R_factor_all 0.0437
_refine_ls_R_factor_gt 0.0340
_refine_ls_shift/su_max 0.001
_refine_ls_shift/su_mean 0.000
_refine_ls_structure_factor_coef Fsqd
_refine_ls_weighting_details 'calc w=1/[\s^2^(Fo^2^)+(0.0363P)^2^+4.6580P] where P=(Fo^2^+2Fc^2^)/3'
_refine_ls_weighting_scheme calc
_refine_ls_wR_factor_gt 0.0796
_refine_ls_wR_factor_ref 0.0833
_reflns_number_gt 3950
_reflns_number_total 4634
_reflns_threshold_expression >2sigma(I)
_cod_data_source_file ic100786j_si_001_1.cif
_cod_data_source_block compound1
_cod_depositor_comments
;
The following automatic conversions were performed:

'_symmetry_cell_setting' value 'Monoclinic' changed to 'monoclinic'
according to the built-in table from CIF Core dictionary named
'cif_core.dic' version 2.4.1 from 2010-06-29.

Automatic conversion script
Id: cif_fix_values 1646 2011-03-28 12:23:43Z adriana 
;
_cod_database_code 4316379

loop_
_symmetry_equiv_pos_as_xyz
'x, y, z'
'-x, y+1/2, -z+1/2'
'-x, -y, -z'
'x, -y-1/2, z-1/2'

loop_
_atom_site_label
_atom_site_type_symbol
_atom_site_fract_x
_atom_site_fract_y
_atom_site_fract_z
_atom_site_U_iso_or_equiv
_atom_site_adp_type
_atom_site_occupancy
_atom_site_symmetry_multiplicity
_atom_site_calc_flag
_atom_site_refinement_flags
_atom_site_disorder_assembly
_atom_site_disorder_group
C1 C 0.6328(4) 0.39385(12) -0.2156(3) 0.0132(7) Uani 1 1 d . . .
C2 C 0.4483(4) 0.41596(12) -0.2109(3) 0.0111(6) Uani 1 1 d . . .
C3 C 0.4437(5) 0.47769(13) -0.2291(3) 0.0145(7) Uani 1 1 d . . .
C4 C 0.0833(4) 0.50980(13) 0.1314(3) 0.0123(7) Uani 1 1 d . . .
C5 C 0.0917(4) 0.45065(13) 0.1762(3) 0.0128(7) Uani 1 1 d . . .
C6 C 0.1529(5) 0.44499(13) 0.3145(3) 0.0160(7) Uani 1 1 d . . .
C7 C 0.3257(5) 0.25120(13) 0.2351(3) 0.0155(7) Uani 1 1 d . . .
C8 C 0.3401(4) 0.25790(12) 0.0949(3) 0.0130(7) Uani 1 1 d . . .
C9 C 0.5202(5) 0.23842(13) 0.0624(3) 0.0182(7) Uani 1 1 d . . .
Cu1 Cu 0.28200(6) 0.358463(15) 0.20020(4) 0.01500(11) Uani 1 1 d . . .
Cu2 Cu 0.30731(5) 0.463261(15) -0.01250(3) 0.01215(10) Uani 1 1 d . . .
Cu3 Cu 0.49933(6) 0.338820(16) -0.03197(4) 0.01548(11) Uani 1 1 d . . .
O1 O 0.6790(3) 0.35973(10) -0.1313(2) 0.0189(5) Uani 1 1 d . . .
O2 O 0.7199(3) 0.40844(10) -0.2975(2) 0.0194(5) Uani 1 1 d . . .
O1W O 0.5632(4) 0.38562(10) 0.1790(3) 0.0296(6) Uani 1 1 d . . .
O3 O 0.4189(3) 0.50545(9) -0.1321(2) 0.0141(5) Uani 1 1 d . . .
O2W O 0.8556(7) 0.23743(19) -0.1359(5) 0.0810(14) Uani 1 1 d . . .
O4 O 0.4618(4) 0.49692(10) -0.3303(2) 0.0311(7) Uani 1 1 d . . .
O3W O 0.8200(5) 0.37373(17) 0.3853(3) 0.0556(10) Uani 1 1 d . . .
O5 O 0.3846(3) 0.40227(8) -0.0989(2) 0.0131(5) Uani 1 1 d . . .
O4W O -0.0684(4) 0.19130(14) 0.1607(3) 0.0451(8) Uani 1 1 d . . .
O6 O 0.3452(3) 0.39480(11) -0.3111(2) 0.0159(5) Uani 1 1 d . . .
O5W O 0.070(2) 0.6813(9) -0.1199(17) 0.344(9) Uani 1 1 d . . .
O7 O -0.0299(3) 0.53955(9) 0.1642(2) 0.0168(5) Uani 1 1 d . . .
O8 O 0.1934(3) 0.52334(9) 0.0573(2) 0.0151(5) Uani 1 1 d . . .
O9 O 0.1186(4) 0.47843(11) 0.3907(2) 0.0292(7) Uani 1 1 d . . .
O10 O 0.2325(4) 0.40098(10) 0.3406(2) 0.0224(6) Uani 1 1 d . . .
O11 O 0.1977(3) 0.42073(9) 0.1056(2) 0.0148(5) Uani 1 1 d . . .
O12 O -0.0730(3) 0.42786(10) 0.1696(3) 0.0218(6) Uani 1 1 d . . .
O13 O 0.6152(3) 0.27393(10) 0.0189(3) 0.0256(6) Uani 1 1 d . . .
O14 O 0.5615(4) 0.19132(10) 0.0791(3) 0.0337(7) Uani 1 1 d . . .
O15 O 0.3161(3) 0.31188(8) 0.0618(2) 0.0123(5) Uani 1 1 d . . .
O16 O 0.3154(4) 0.29389(9) 0.2974(2) 0.0225(6) Uani 1 1 d . . .
O17 O 0.3241(4) 0.20578(9) 0.2800(2) 0.0260(6) Uani 1 1 d . . .
O18 O 0.2153(4) 0.22463(10) 0.0371(2) 0.0214(6) Uani 1 1 d . . .
K1 K -0.02192(11) 0.57581(3) 0.40393(7) 0.02297(18) Uani 1 1 d . . .
K2 K -0.04187(12) 0.65162(4) 0.10458(8) 0.0293(2) Uani 1 1 d . . .
K3 K 0.52959(12) 0.41790(4) -0.51353(7) 0.0264(2) Uani 1 1 d . . .
H1 H 0.240(7) 0.2212(19) -0.030(5) 0.035(14) Uiso 1 1 d . . .
H2 H -0.123(6) 0.4358(18) 0.108(4) 0.025(12) Uiso 1 1 d . . .
H3 H 0.340(6) 0.3687(18) -0.307(4) 0.022(13) Uiso 1 1 d . . .

loop_
_atom_site_aniso_label
_atom_site_aniso_U_11
_atom_site_aniso_U_22
_atom_site_aniso_U_33
_atom_site_aniso_U_23
_atom_site_aniso_U_13
_atom_site_aniso_U_12
C1 0.0149(18) 0.0109(14) 0.0138(15) -0.0031(12) 0.0017(14) -0.0032(12)
C2 0.0156(18) 0.0098(14) 0.0084(14) 0.0009(11) 0.0034(13) -0.0017(12)
C3 0.0161(18) 0.0122(15) 0.0158(16) 0.0010(12) 0.0051(14) 0.0010(13)
C4 0.0142(18) 0.0143(15) 0.0080(14) -0.0012(12) -0.0011(13) 0.0009(12)
C5 0.0128(17) 0.0133(15) 0.0128(15) 0.0011(12) 0.0042(13) 0.0033(12)
C6 0.0191(19) 0.0165(16) 0.0129(15) 0.0005(13) 0.0045(14) 0.0017(14)
C7 0.0180(19) 0.0127(15) 0.0157(16) 0.0022(13) 0.0018(14) 0.0008(13)
C8 0.0188(18) 0.0092(14) 0.0113(15) 0.0018(12) 0.0026(13) -0.0002(12)
C9 0.024(2) 0.0156(16) 0.0153(16) 0.0047(13) 0.0030(15) 0.0048(14)
Cu1 0.0246(3) 0.00980(19) 0.01085(19) 0.00207(15) 0.00312(17) 0.00439(16)
Cu2 0.0162(2) 0.00937(18) 0.01157(19) 0.00112(14) 0.00588(16) 0.00148(15)
Cu3 0.0160(2) 0.0119(2) 0.0195(2) 0.00774(15) 0.00721(17) 0.00365(16)
O1 0.0124(13) 0.0197(12) 0.0254(13) 0.0093(10) 0.0055(10) 0.0037(10)
O2 0.0184(14) 0.0246(13) 0.0162(12) 0.0026(10) 0.0066(11) -0.0024(10)
O1W 0.0208(15) 0.0212(13) 0.0459(17) -0.0014(12) -0.0024(13) -0.0040(11)
O3 0.0189(13) 0.0098(10) 0.0144(11) 0.0006(9) 0.0061(10) -0.0009(9)
O2W 0.086(4) 0.075(3) 0.087(3) 0.016(3) 0.040(3) 0.022(3)
O4 0.062(2) 0.0165(13) 0.0172(13) 0.0054(10) 0.0150(13) 0.0016(13)
O3W 0.045(2) 0.076(3) 0.047(2) 0.0138(19) 0.0129(17) 0.0012(19)
O5 0.0201(14) 0.0091(10) 0.0113(10) 0.0044(8) 0.0084(10) 0.0023(9)
O4W 0.036(2) 0.060(2) 0.0401(18) 0.0136(16) 0.0028(15) -0.0126(16)
O6 0.0175(14) 0.0114(12) 0.0183(12) -0.0009(10) -0.0015(10) 0.0010(10)
O5W 0.236(16) 0.46(3) 0.35(2) -0.001(19) 0.059(14) -0.013(16)
O7 0.0156(13) 0.0170(12) 0.0180(11) -0.0023(9) 0.0023(10) 0.0061(9)
O8 0.0206(14) 0.0107(11) 0.0147(11) -0.0012(9) 0.0062(10) 0.0002(9)
O9 0.051(2) 0.0228(13) 0.0147(12) 0.0010(10) 0.0077(12) 0.0155(13)
O10 0.0364(17) 0.0169(12) 0.0134(11) 0.0009(9) -0.0006(11) 0.0095(11)
O11 0.0213(14) 0.0123(11) 0.0119(11) 0.0033(9) 0.0073(10) 0.0054(9)
O12 0.0149(14) 0.0242(13) 0.0263(14) 0.0083(11) 0.0009(12) -0.0038(10)
O13 0.0206(15) 0.0186(13) 0.0392(16) 0.0140(11) 0.0130(12) 0.0070(10)
O14 0.0376(18) 0.0131(13) 0.0524(19) 0.0104(12) 0.0171(15) 0.0118(12)
O15 0.0177(13) 0.0086(10) 0.0111(10) 0.0043(8) 0.0040(9) 0.0022(9)
O16 0.0439(18) 0.0137(12) 0.0101(11) 0.0015(9) 0.0029(11) 0.0050(11)
O17 0.0507(19) 0.0116(12) 0.0163(12) 0.0040(10) 0.0062(12) 0.0030(12)
O18 0.0262(16) 0.0223(13) 0.0162(13) -0.0058(10) 0.0038(12) -0.0100(11)
K1 0.0235(5) 0.0266(4) 0.0191(4) 0.0017(3) 0.0036(3) 0.0044(3)
K2 0.0251(5) 0.0302(4) 0.0319(5) 0.0011(4) -0.0033(4) -0.0002(4)
K3 0.0299(5) 0.0330(4) 0.0166(4) 0.0053(3) 0.0026(3) 0.0018(4)

loop_
_atom_type_symbol
_atom_type_description
_atom_type_scat_dispersion_real
_atom_type_scat_dispersion_imag
_atom_type_scat_source
C C 0.0033 0.0016 'International Tables Vol C Tables 4.2.6.8 and 6.1.1.4'
H H 0.0000 0.0000 'International Tables Vol C Tables 4.2.6.8 and 6.1.1.4'
Cu Cu 0.3201 1.2651 'International Tables Vol C Tables 4.2.6.8 and 6.1.1.4'
O O 0.0106 0.0060 'International Tables Vol C Tables 4.2.6.8 and 6.1.1.4'
K K 0.2009 0.2494 'International Tables Vol C Tables 4.2.6.8 and 6.1.1.4'

loop_
_geom_angle_atom_site_label_1
_geom_angle_atom_site_label_2
_geom_angle_atom_site_label_3
_geom_angle
_geom_angle_site_symmetry_1
_geom_angle_site_symmetry_3
_geom_angle_publ_flag
O2 C1 O1 125.1(3) . . ?
O2 C1 C2 119.7(3) . . ?
O1 C1 C2 115.2(3) . . ?
O2 C1 K3 49.14(17) . . ?
O1 C1 K3 148.1(2) . . ?
C2 C1 K3 79.00(16) . . ?
O5 C2 O6 111.2(3) . . ?
O5 C2 C3 110.3(3) . . ?
O6 C2 C3 105.3(3) . . ?
O5 C2 C1 109.9(2) . . ?
O6 C2 C1 109.1(3) . . ?
C3 C2 C1 111.0(3) . . ?
O5 C2 K3 162.9(2) . . ?
O6 C2 K3 52.85(15) . . ?
C3 C2 K3 82.32(17) . . ?
C1 C2 K3 74.31(16) . . ?
O4 C3 O3 124.5(3) . . ?
O4 C3 C2 120.1(3) . . ?
O3 C3 C2 115.5(3) . . ?
O7 C4 O8 124.5(3) . . ?
O7 C4 C5 119.6(3) . . ?
O8 C4 C5 115.8(3) . . ?
O11 C5 O12 110.2(3) . . ?
O11 C5 C4 110.3(3) . . ?
O12 C5 C4 110.4(3) . . ?
O11 C5 C6 109.4(3) . . ?
O12 C5 C6 103.3(3) . . ?
C4 C5 C6 113.2(3) . . ?
O9 C6 O10 124.1(3) . . ?
O9 C6 C5 122.0(3) . . ?
O10 C6 C5 113.8(3) . . ?
O9 C6 K1 51.88(18) . 3_566 ?
O10 C6 K1 81.05(19) . 3_566 ?
C5 C6 K1 143.9(2) . 3_566 ?
O9 C6 K3 89.4(2) . 1_556 ?
O10 C6 K3 47.76(17) . 1_556 ?
C5 C6 K3 137.3(2) . 1_556 ?
K1 C6 K3 77.56(7) 3_566 1_556 ?
O17 C7 O16 123.6(3) . . ?
O17 C7 C8 119.6(3) . . ?
O16 C7 C8 116.8(3) . . ?
O18 C8 O15 112.0(3) . . ?
O18 C8 C7 106.2(3) . . ?
O15 C8 C7 109.8(3) . . ?
O18 C8 C9 109.5(3) . . ?
O15 C8 C9 110.2(3) . . ?
C7 C8 C9 108.9(3) . . ?
O14 C9 O13 124.2(4) . . ?
O14 C9 C8 119.8(3) . . ?
O13 C9 C8 116.0(3) . . ?
O10 Cu1 O16 92.79(10) . . ?
O10 Cu1 O15 175.24(11) . . ?
O16 Cu1 O15 84.74(9) . . ?
O10 Cu1 O11 84.39(10) . . ?
O16 Cu1 O11 167.94(12) . . ?
O15 Cu1 O11 97.19(9) . . ?
O10 Cu1 O1W 99.78(11) . . ?
O16 Cu1 O1W 101.70(11) . . ?
O15 Cu1 O1W 84.72(10) . . ?
O11 Cu1 O1W 90.34(10) . . ?
O10 Cu1 K2 129.01(8) . 3_565 ?
O16 Cu1 K2 118.33(8) . 3_565 ?
O15 Cu1 K2 49.67(7) . 3_565 ?
O11 Cu1 K2 56.57(7) . 3_565 ?
O1W Cu1 K2 110.73(7) . 3_565 ?
O10 Cu1 K3 42.70(8) . 1_556 ?
O16 Cu1 K3 80.51(8) . 1_556 ?
O15 Cu1 K3 140.32(7) . 1_556 ?
O11 Cu1 K3 104.79(7) . 1_556 ?
O1W Cu1 K3 62.86(7) . 1_556 ?
K2 Cu1 K3 161.13(2) 3_565 1_556 ?
O5 Cu2 O11 93.96(9) . . ?
O5 Cu2 O8 170.16(10) . . ?
O11 Cu2 O8 85.19(10) . . ?
O5 Cu2 O3 85.44(9) . . ?
O11 Cu2 O3 179.39(10) . . ?
O8 Cu2 O3 95.42(10) . . ?
O5 Cu2 K2 55.81(7) . 3_565 ?
O11 Cu2 K2 58.26(7) . 3_565 ?
O8 Cu2 K2 116.24(8) . 3_565 ?
O3 Cu2 K2 121.41(7) . 3_565 ?
O13 Cu3 O1 92.05(11) . . ?
O13 Cu3 O5 174.68(11) . . ?
O1 Cu3 O5 84.83(10) . . ?
O13 Cu3 O15 85.09(10) . . ?
O1 Cu3 O15 175.25(10) . . ?
O5 Cu3 O15 97.72(10) . . ?
O13 Cu3 K2 124.09(9) . 3_565 ?
O1 Cu3 K2 128.37(8) . 3_565 ?
O5 Cu3 K2 55.78(7) . 3_565 ?
O15 Cu3 K2 51.37(7) . 3_565 ?
C1 O1 Cu3 113.7(2) . . ?
C1 O1 K2 111.4(2) . 3_665 ?
Cu3 O1 K2 133.56(11) . 3_665 ?
C1 O2 K3 110.9(2) . . ?
C1 O2 K1 154.4(2) . 3_665 ?
K3 O2 K1 93.51(8) . 3_665 ?
C3 O3 Cu2 111.5(2) . . ?
C3 O4 K3 151.7(2) . 3_664 ?
C3 O4 K3 113.6(2) . . ?
K3 O4 K3 94.78(8) 3_664 . ?
K3 O3W K1 86.38(11) 1_556 3_666 ?
C2 O5 Cu2 112.72(18) . . ?
C2 O5 Cu3 109.88(19) . . ?
Cu2 O5 Cu3 128.31(12) . . ?
C2 O5 K2 118.12(18) . 3_565 ?
Cu2 O5 K2 92.57(9) . 3_565 ?
Cu3 O5 K2 92.15(8) . 3_565 ?
K2 O4W K1 79.54(9) 2_545 2_545 ?
C2 O6 K1 130.1(2) . 3_565 ?
C2 O6 K3 103.36(19) . . ?
K1 O6 K3 100.16(8) 3_565 . ?
C4 O7 K1 120.3(2) . . ?
C4 O7 K2 122.1(2) . . ?
K1 O7 K2 83.95(7) . . ?
C4 O8 Cu2 113.9(2) . . ?
C6 O9 K1 140.3(2) . . ?
C6 O9 K1 107.8(2) . 3_566 ?
K1 O9 K1 104.92(9) . 3_566 ?
C6 O10 Cu1 114.7(2) . . ?
C6 O10 K3 112.1(2) . 1_556 ?
Cu1 O10 K3 109.11(12) . 1_556 ?
C6 O10 K1 77.04(19) . 3_566 ?
Cu1 O10 K1 152.41(13) . 3_566 ?
K3 O10 K1 87.00(7) 1_556 3_566 ?
C5 O11 Cu2 113.22(18) . . ?
C5 O11 Cu1 109.11(18) . . ?
Cu2 O11 Cu1 129.76(13) . . ?
C5 O11 K2 119.88(19) . 3_565 ?
Cu2 O11 K2 89.87(8) . 3_565 ?
Cu1 O11 K2 91.71(8) . 3_565 ?
C9 O13 Cu3 114.3(2) . . ?
C9 O14 K3 145.8(3) . 4_566 ?
C8 O15 Cu1 113.41(18) . . ?
C8 O15 Cu3 112.0(2) . . ?
Cu1 O15 Cu3 110.74(11) . . ?
C8 O15 K2 123.26(19) . 3_565 ?
Cu1 O15 K2 99.28(9) . 3_565 ?
Cu3 O15 K2 96.48(8) . 3_565 ?
C7 O16 Cu1 114.5(2) . . ?
C7 O17 K2 128.1(3) . 2_545 ?
O9 K1 O2 74.41(9) . 3_665 ?
O9 K1 O7 68.45(7) . . ?
O2 K1 O7 66.84(8) 3_665 . ?
O9 K1 O6 126.41(9) . 3_565 ?
O2 K1 O6 127.56(8) 3_665 3_565 ?
O7 K1 O6 77.61(8) . 3_565 ?
O9 K1 O9 75.08(9) . 3_566 ?
O2 K1 O9 135.17(9) 3_665 3_566 ?
O7 K1 O9 128.17(8) . 3_566 ?
O6 K1 O9 97.03(9) 3_565 3_566 ?
O9 K1 O3W 102.98(10) . 3_666 ?
O2 K1 O3W 80.56(9) 3_665 3_666 ?
O7 K1 O3W 147.38(10) . 3_666 ?
O6 K1 O3W 126.55(10) 3_565 3_666 ?
O9 K1 O3W 75.22(10) 3_566 3_666 ?
O9 K1 O4W 137.33(10) . 2 ?
O2 K1 O4W 62.94(8) 3_665 2 ?
O7 K1 O4W 94.48(8) . 2 ?
O6 K1 O4W 83.78(9) 3_565 2 ?
O9 K1 O4W 136.68(9) 3_566 2 ?
O3W K1 O4W 70.14(10) 3_666 2 ?
O9 K1 C6 93.85(8) . 3_566 ?
O2 K1 C6 138.04(8) 3_665 3_566 ?
O7 K1 C6 146.08(8) . 3_566 ?
O6 K1 C6 92.11(9) 3_565 3_566 ?
O9 K1 C6 20.27(8) 3_566 3_566 ?
O3W K1 C6 62.70(9) 3_666 3_566 ?
O4W K1 C6 116.71(9) 2 3_566 ?
O9 K1 O10 115.38(7) . 3_566 ?
O2 K1 O10 144.33(8) 3_665 3_566 ?
O7 K1 O10 148.62(8) . 3_566 ?
O6 K1 O10 76.21(7) 3_565 3_566 ?
O9 K1 O10 40.45(7) 3_566 3_566 ?
O3W K1 O10 63.95(9) 3_666 3_566 ?
O4W K1 O10 99.54(8) 2 3_566 ?
C6 K1 O10 21.91(7) 3_566 3_566 ?
O9 K1 K2 113.46(6) . . ?
O2 K1 K2 62.89(6) 3_665 . ?
O7 K1 K2 49.18(5) . . ?
O6 K1 K2 64.74(6) 3_565 . ?
O9 K1 K2 161.68(7) 3_566 . ?
O3W K1 K2 116.33(8) 3_666 . ?
O4W K1 K2 47.45(6) 2 . ?
C6 K1 K2 151.18(7) 3_566 . ?
O10 K1 K2 129.40(5) 3_566 . ?
O9 K1 K3 69.68(7) . 3_665 ?
O2 K1 K3 42.77(5) 3_665 3_665 ?
O7 K1 K3 104.45(6) . 3_665 ?
O6 K1 K3 161.81(6) 3_565 3_665 ?
O9 K1 K3 95.63(7) 3_566 3_665 ?
O3W K1 K3 45.38(8) 3_666 3_665 ?
O4W K1 K3 78.05(7) 2 3_665 ?
C6 K1 K3 95.28(7) 3_566 3_665 ?
O10 K1 K3 105.84(5) 3_566 3_665 ?
K2 K1 K3 102.53(3) . 3_665 ?
O9 K1 K3 116.75(7) . 3_565 ?
O2 K1 K3 166.42(6) 3_665 3_565 ?
O7 K1 K3 108.79(6) . 3_565 ?
O6 K1 K3 40.12(6) 3_565 3_565 ?
O9 K1 K3 58.02(6) 3_566 3_565 ?
O3W K1 K3 103.13(8) 3_666 3_565 ?
O4W K1 K3 105.66(7) 2 3_565 ?
C6 K1 K3 52.32(6) 3_566 3_565 ?
O10 K1 K3 40.31(5) 3_566 3_565 ?
K2 K1 K3 104.22(3) . 3_565 ?
K3 K1 K3 146.05(3) 3_665 3_565 ?
O5W K2 O4W 127.9(4) . 2 ?
O5W K2 O7 117.0(4) . . ?
O4W K2 O7 97.62(9) 2 . ?
O5W K2 O15 68.3(4) . 3_565 ?
O4W K2 O15 129.10(9) 2 3_565 ?
O7 K2 O15 117.58(7) . 3_565 ?
O5W K2 O1 74.6(4) . 3_665 ?
O4W K2 O1 72.84(9) 2 3_665 ?
O7 K2 O1 82.27(7) . 3_665 ?
O15 K2 O1 142.71(7) 3_565 3_665 ?
O5W K2 O17 123.7(4) . 2 ?
O4W K2 O17 69.23(9) 2 2 ?
O7 K2 O17 111.08(8) . 2 ?
O15 K2 O17 64.47(7) 3_565 2 ?
O1 K2 O17 141.02(8) 3_665 2 ?
O5W K2 O5 116.5(4) . 3_565 ?
O4W K2 O5 112.93(9) 2 3_565 ?
O7 K2 O5 65.50(7) . 3_565 ?
O15 K2 O5 59.66(6) 3_565 3_565 ?
O1 K2 O5 147.62(7) 3_665 3_565 ?
O17 K2 O5 60.65(7) 2 3_565 ?
O5W K2 O11 68.6(4) . 3_565 ?
O4W K2 O11 162.58(10) 2 3_565 ?
O7 K2 O11 66.78(6) . 3_565 ?
O15 K2 O11 58.44(6) 3_565 3_565 ?
O1 K2 O11 110.82(7) 3_665 3_565 ?
O17 K2 O11 108.06(8) 2 3_565 ?
O5 K2 O11 54.57(6) 3_565 3_565 ?
O5W K2 O2W 71.5(4) . 3_665 ?
O4W K2 O2W 58.83(12) 2 3_665 ?
O7 K2 O2W 145.71(11) . 3_665 ?
O15 K2 O2W 96.60(11) 3_565 3_665 ?
O1 K2 O2W 67.66(10) 3_665 3_665 ?
O17 K2 O2W 85.06(10) 2 3_665 ?
O5 K2 O2W 143.76(10) 3_565 3_665 ?
O11 K2 O2W 138.58(10) 3_565 3_665 ?
O5W K2 Cu2 100.4(4) . 3_565 ?
O4W K2 Cu2 131.10(8) 2 3_565 ?
O7 K2 Cu2 46.04(5) . 3_565 ?
O15 K2 Cu2 71.53(5) 3_565 3_565 ?
O1 K2 Cu2 119.95(6) 3_665 3_565 ?
O17 K2 Cu2 92.28(6) 2 3_565 ?
O5 K2 Cu2 31.62(4) 3_565 3_565 ?
O11 K2 Cu2 31.87(4) 3_565 3_565 ?
O2W K2 Cu2 167.74(10) 3_665 3_565 ?
O5W K2 Cu3 99.6(4) . 3_565 ?
O4W K2 Cu3 114.04(7) 2 3_565 ?
O7 K2 Cu3 97.35(6) . 3_565 ?
O15 K2 Cu3 32.15(5) 3_565 3_565 ?
O1 K2 Cu3 173.06(6) 3_665 3_565 ?
O17 K2 Cu3 45.50(5) 2 3_565 ?
O5 K2 Cu3 32.07(4) 3_565 3_565 ?
O11 K2 Cu3 62.96(5) 3_565 3_565 ?
O2W K2 Cu3 114.49(9) 3_665 3_565 ?
Cu2 K2 Cu3 56.751(19) 3_565 3_565 ?
O5W K2 Cu1 53.1(4) . 3_565 ?
O4W K2 Cu1 159.95(8) 2 3_565 ?
O7 K2 Cu1 98.23(5) . 3_565 ?
O15 K2 Cu1 31.05(5) 3_565 3_565 ?
O1 K2 Cu1 121.52(6) 3_665 3_565 ?
O17 K2 Cu1 93.56(6) 2 3_565 ?
O5 K2 Cu1 63.55(4) 3_565 3_565 ?
O11 K2 Cu1 31.72(4) 3_565 3_565 ?
O2W K2 Cu1 111.16(10) 3_665 3_565 ?
Cu2 K2 Cu1 56.990(17) 3_565 3_565 ?
Cu3 K2 Cu1 51.603(16) 3_565 3_565 ?
O2 K3 O4 125.01(9) . 3_664 ?
O2 K3 O10 151.45(8) . 1_554 ?
O4 K3 O10 79.55(9) 3_664 1_554 ?
O2 K3 O6 65.27(8) . . ?
O4 K3 O6 133.89(9) 3_664 . ?
O10 K3 O6 87.38(8) 1_554 . ?
O2 K3 O3W 83.89(10) . 1_554 ?
O4 K3 O3W 89.99(10) 3_664 1_554 ?
O10 K3 O3W 113.05(10) 1_554 1_554 ?
O6 K3 O3W 135.31(10) . 1_554 ?
O2 K3 O4 64.89(8) . . ?
O4 K3 O4 85.22(8) 3_664 . ?
O10 K3 O4 108.04(9) 1_554 . ?
O6 K3 O4 57.17(8) . . ?
O3W K3 O4 136.97(11) 1_554 . ?
O2 K3 O14 65.67(8) . 4_565 ?
O4 K3 O14 160.15(9) 3_664 4_565 ?
O10 K3 O14 96.04(8) 1_554 4_565 ?
O6 K3 O14 64.48(8) . 4_565 ?
O3W K3 O14 73.81(10) 1_554 4_565 ?
O4 K3 O14 114.42(8) . 4_565 ?
O2 K3 C1 19.98(8) . . ?
O4 K3 C1 136.99(9) 3_664 . ?
O10 K3 C1 131.75(9) 1_554 . ?
O6 K3 C1 45.43(8) . . ?
O3W K3 C1 99.43(10) 1_554 . ?
O4 K3 C1 59.52(8) . . ?
O14 K3 C1 59.07(8) 4_565 . ?
O2 K3 C2 44.65(8) . . ?
O4 K3 C2 129.17(8) 3_664 . ?
O10 K3 C2 110.00(8) 1_554 . ?
O6 K3 C2 23.79(8) . . ?
O3W K3 C2 125.94(10) 1_554 . ?
O4 K3 C2 43.98(7) . . ?
O14 K3 C2 70.60(8) 4_565 . ?
C1 K3 C2 26.69(8) . . ?
O2 K3 C6 152.43(9) . 1_554 ?
O4 K3 C6 64.52(9) 3_664 1_554 ?
O10 K3 C6 20.11(7) 1_554 1_554 ?
O6 K3 C6 89.53(8) . 1_554 ?
O3W K3 C6 123.40(10) 1_554 1_554 ?
O4 K3 C6 92.65(9) . 1_554 ?
O14 K3 C6 114.81(9) 4_565 1_554 ?
C1 K3 C6 134.28(9) . 1_554 ?
C2 K3 C6 108.13(8) . 1_554 ?
O2 K3 Cu1 152.41(6) . 1_554 ?
O4 K3 Cu1 80.05(7) 3_664 1_554 ?
O10 K3 Cu1 28.19(5) 1_554 1_554 ?
O6 K3 Cu1 107.42(6) . 1_554 ?
O3W K3 Cu1 84.89(8) 1_554 1_554 ?
O4 K3 Cu1 135.64(7) . 1_554 ?
O14 K3 Cu1 87.01(6) 4_565 1_554 ?
C1 K3 Cu1 142.23(6) . 1_554 ?
C2 K3 Cu1 131.18(6) . 1_554 ?
C6 K3 Cu1 43.35(6) 1_554 1_554 ?
O2 K3 K1 43.72(6) . 3_665 ?
O4 K3 K1 95.02(8) 3_664 3_665 ?
O10 K3 K1 160.89(6) 1_554 3_665 ?
O6 K3 K1 108.96(6) . 3_665 ?
O3W K3 K1 48.24(8) 1_554 3_665 ?
O4 K3 K1 89.57(7) . 3_665 ?
O14 K3 K1 82.84(7) 4_565 3_665 ?
C1 K3 K1 63.54(6) . 3_665 ?
C2 K3 K1 87.72(6) . 3_665 ?
C6 K3 K1 159.12(6) 1_554 3_665 ?
Cu1 K3 K1 133.04(3) 1_554 3_665 ?

loop_
_geom_bond_atom_site_label_1
_geom_bond_atom_site_label_2
_geom_bond_distance
_geom_bond_site_symmetry_2
_geom_bond_publ_flag
C1 O2 1.222(4) . ?
C1 O1 1.282(4) . ?
C1 C2 1.559(5) . ?
C1 K3 3.341(3) . ?
C2 O5 1.396(4) . ?
C2 O6 1.412(4) . ?
C2 C3 1.548(4) . ?
C2 K3 3.407(3) . ?
C3 O4 1.221(4) . ?
C3 O3 1.289(4) . ?
C4 O7 1.233(4) . ?
C4 O8 1.274(4) . ?
C4 C5 1.549(4) . ?
C5 O11 1.393(4) . ?
C5 O12 1.413(4) . ?
C5 C6 1.554(4) . ?
C6 O9 1.219(4) . ?
C6 O10 1.283(4) . ?
C6 K1 3.350(3) 3_566 ?
C6 K3 3.455(4) 1_556 ?
C7 O17 1.232(4) . ?
C7 O16 1.266(4) . ?
C7 C8 1.550(4) . ?
C8 O18 1.398(4) . ?
C8 O15 1.399(4) . ?
C8 C9 1.565(5) . ?
C9 O14 1.226(4) . ?
C9 O13 1.272(4) . ?
Cu1 O10 1.923(2) . ?
Cu1 O16 1.931(2) . ?
Cu1 O15 1.937(2) . ?
Cu1 O11 1.949(2) . ?
Cu1 O1W 2.345(3) . ?
Cu1 K2 3.7050(10) 3_565 ?
Cu1 K3 3.8477(10) 1_556 ?
Cu2 O5 1.909(2) . ?
Cu2 O11 1.920(2) . ?
Cu2 O8 1.929(2) . ?
Cu2 O3 1.936(2) . ?
Cu2 K2 3.6373(11) 3_565 ?
Cu3 O13 1.915(2) . ?
Cu3 O1 1.918(3) . ?
Cu3 O5 1.934(2) . ?
Cu3 O15 1.949(2) . ?
Cu3 K2 3.6399(11) 3_565 ?
O1 K2 2.866(3) 3_665 ?
O2 K3 2.705(3) . ?
O2 K1 2.753(3) 3_665 ?
O2W K2 3.132(5) 3_665 ?
O4 K3 2.721(3) 3_664 ?
O4 K3 2.880(3) . ?
O3W K3 2.835(4) 1_556 ?
O3W K1 2.971(4) 3_666 ?
O5 K2 3.012(3) 3_565 ?
O4W K2 2.817(3) 2_545 ?
O4W K1 3.054(4) 2_545 ?
O6 K1 2.768(3) 3_565 ?
O6 K3 2.791(3) . ?
O5W K2 2.761(18) . ?
O7 K1 2.760(2) . ?
O7 K2 2.862(2) . ?
O9 K1 2.671(3) . ?
O9 K1 2.769(3) 3_566 ?
O10 K3 2.762(3) 1_556 ?
O10 K1 3.396(3) 3_566 ?
O11 K2 3.093(2) 3_565 ?
O14 K3 2.902(3) 4_566 ?
O15 K2 2.862(2) 3_565 ?
O17 K2 2.960(3) 2_545 ?
K1 O2 2.753(3) 3_665 ?
K1 O6 2.768(3) 3_565 ?
K1 O9 2.769(3) 3_566 ?
K1 O3W 2.971(4) 3_666 ?
K1 O4W 3.054(4) 2 ?
K1 C6 3.350(3) 3_566 ?
K1 O10 3.396(3) 3_566 ?
K1 K2 3.7606(12) . ?
K1 K3 3.9757(13) 3_665 ?
K1 K3 4.2632(14) 3_565 ?
K2 O4W 2.817(3) 2 ?
K2 O15 2.862(2) 3_565 ?
K2 O1 2.866(3) 3_665 ?
K2 O17 2.960(3) 2 ?
K2 O5 3.012(3) 3_565 ?
K2 O11 3.093(2) 3_565 ?
K2 O2W 3.132(5) 3_665 ?
K2 Cu2 3.6373(11) 3_565 ?
K2 Cu3 3.6399(11) 3_565 ?
K2 Cu1 3.7050(10) 3_565 ?
K3 O4 2.721(3) 3_664 ?
K3 O10 2.762(3) 1_554 ?
K3 O3W 2.835(4) 1_554 ?
K3 O14 2.902(3) 4_565 ?
K3 C6 3.455(4) 1_554 ?
K3 Cu1 3.8477(10) 1_554 ?
K3 K1 3.9757(13) 3_665 ?
